data_1508772
loop_
_publ_author_name
'M\"uller, Christian H'
'Fr\"ohlich, Roland'
'Daniliuc, Constantin G.'
'Hennecke, Ulrich'

_publ_section_title
;
 Efficient Synthesis of Chiral 2,2'-Bipyrrolidines by an anti-Selective
 Alkene Diamination.
;
_journal_issue 23
_journal_name_full 'Organic letters'
_journal_page_first 5944
_journal_page_last 5947
_journal_paper_doi 10.1021/ol302855z
_journal_volume 14
_journal_year 2012
_chemical_formula_sum 'C20 H22 N4 O4'
_chemical_formula_weight 382.42
_space_group_IT_number 142
_symmetry_cell_setting tetragonal
_symmetry_space_group_name_Hall '-I 4bd 2c'
_symmetry_space_group_name_H-M 'I 41/a c d :2'
_atom_sites_solution_hydrogens geom
_atom_sites_solution_primary direct
_atom_sites_solution_secondary difmap
_audit_creation_method SHELXL-97
_cell_angle_alpha 90.00
_cell_angle_beta 90.00
_cell_angle_gamma 90.00
_cell_formula_units_Z 16
_cell_length_a 17.6875(4)
_cell_length_b 17.6875(4)
_cell_length_c 26.5075(7)
_cell_measurement_reflns_used 3573
_cell_measurement_temperature 223(2)
_cell_measurement_theta_max 28.70
_cell_measurement_theta_min 4.08
_cell_volume 8292.8(3)
_computing_cell_refinement 'Collect (Nonius B.V., 1998)'
_computing_data_collection 'Collect (Nonius B.V., 1998)'
_computing_data_reduction 'Denzo-SMN (Otwinowski & Minor, 1997)'
_computing_molecular_graphics 'XP (BrukerAXS, 2000)'
_computing_publication_material 'SHELXL-97 (Sheldrick, 1997)'
_computing_structure_refinement 'SHELXL-97 (Sheldrick, 1997)'
_computing_structure_solution 'SHELXS-97 (Sheldrick, 1990)'
_diffrn_ambient_temperature 223(2)
_diffrn_measured_fraction_theta_full 0.990
_diffrn_measured_fraction_theta_max 0.990
_diffrn_measurement_device_type 'Nonius KappaCCD APEXII'
_diffrn_measurement_method '\w and \f scans'
_diffrn_radiation_monochromator 'Montel mirror'
_diffrn_radiation_source 'rotating anode Nonius FR591'
_diffrn_radiation_type MoK\a
_diffrn_radiation_wavelength 0.71073
_diffrn_reflns_av_R_equivalents 0.049
_diffrn_reflns_av_sigmaI/netI 0.0398
_diffrn_reflns_limit_h_max 20
_diffrn_reflns_limit_h_min 0
_diffrn_reflns_limit_k_max 14
_diffrn_reflns_limit_k_min -14
_diffrn_reflns_limit_l_max 31
_diffrn_reflns_limit_l_min 0
_diffrn_reflns_number 11145
_diffrn_reflns_theta_full 24.99
_diffrn_reflns_theta_max 24.99
_diffrn_reflns_theta_min 4.22
_exptl_absorpt_coefficient_mu 0.087
_exptl_absorpt_correction_T_max 0.9913
_exptl_absorpt_correction_T_min 0.9845
_exptl_absorpt_correction_type multi-scan
_exptl_absorpt_process_details 'Denzo (Otwinowski, Borek, Majewski & Minor, 2003)'
_exptl_crystal_colour yellow
_exptl_crystal_density_diffrn 1.225
_exptl_crystal_density_method 'not measured'
_exptl_crystal_description prism
_exptl_crystal_F_000 3232
_exptl_crystal_size_max 0.18
_exptl_crystal_size_mid 0.15
_exptl_crystal_size_min 0.10
_refine_diff_density_max 0.223
_refine_diff_density_min -0.209
_refine_diff_density_rms 0.049
_refine_ls_extinction_method none
_refine_ls_goodness_of_fit_ref 1.090
_refine_ls_hydrogen_treatment constr
_refine_ls_matrix_type full
_refine_ls_number_parameters 127
_refine_ls_number_reflns 1816
_refine_ls_number_restraints 0
_refine_ls_restrained_S_all 1.090
_refine_ls_R_factor_all 0.0988
_refine_ls_R_factor_gt 0.0693
_refine_ls_shift/su_max 0.000
_refine_ls_shift/su_mean 0.000
_refine_ls_structure_factor_coef Fsqd
_refine_ls_weighting_details 'calc w=1/[\s^2^(Fo^2^)+(0.0972P)^2^+9.9659P] where P=(Fo^2^+2Fc^2^)/3'
_refine_ls_weighting_scheme calc
_refine_ls_wR_factor_gt 0.1905
_refine_ls_wR_factor_ref 0.2111
_reflns_number_gt 1244
_reflns_number_total 1816
_reflns_threshold_expression >2sigma(I)
_cod_data_source_file ol302855z_si_001.cif
_cod_data_source_block STU6532
_cod_original_sg_symbol_H-M I4(1)/acd
_cod_database_code 1508772

loop_
_symmetry_equiv_pos_as_xyz
'x, y, z'
'-x+1/2, -y, z+1/2'
'-y+1/4, x+3/4, z+1/4'
'y+1/4, -x+1/4, z+3/4'
'-x+1/2, y, -z'
'x, -y, -z+1/2'
'y+1/4, x+3/4, -z+3/4'
'-y+1/4, -x+1/4, -z+1/4'
'x+1/2, y+1/2, z+1/2'
'-x+1, -y+1/2, z+1'
'-y+3/4, x+5/4, z+3/4'
'y+3/4, -x+3/4, z+5/4'
'-x+1, y+1/2, -z+1/2'
'x+1/2, -y+1/2, -z+1'
'y+3/4, x+5/4, -z+5/4'
'-y+3/4, -x+3/4, -z+3/4'
'-x, -y, -z'
'x-1/2, y, -z-1/2'
'y-1/4, -x-3/4, -z-1/4'
'-y-1/4, x-1/4, -z-3/4'
'x-1/2, -y, z'
'-x, y, z-1/2'
'-y-1/4, -x-3/4, z-3/4'
'y-1/4, x-1/4, z-1/4'
'-x+1/2, -y+1/2, -z+1/2'
'x, y+1/2, -z'
'y+1/4, -x-1/4, -z+1/4'
'-y+1/4, x+1/4, -z-1/4'
'x, -y+1/2, z+1/2'
'-x+1/2, y+1/2, z'
'-y+1/4, -x-1/4, z-1/4'
'y+1/4, x+1/4, z+1/4'

loop_
_atom_site_label
_atom_site_type_symbol
_atom_site_fract_x
_atom_site_fract_y
_atom_site_fract_z
_atom_site_U_iso_or_equiv
_atom_site_adp_type
_atom_site_occupancy
_atom_site_symmetry_multiplicity
_atom_site_calc_flag
_atom_site_refinement_flags
N1 N 0.32405(13) -0.00339(15) 0.02648(8) 0.0462(7) Uani 1 1 d .
N2 N 0.2485(2) -0.27568(16) 0.12046(10) 0.0662(9) Uani 1 1 d .
O1 O 0.18780(19) -0.28065(15) 0.14363(10) 0.0787(9) Uani 1 1 d .
O2 O 0.29330(19) -0.32938(15) 0.11680(10) 0.0861(10) Uani 1 1 d .
C1 C 0.27593(17) 0.06474(17) 0.02349(10) 0.0466(8) Uani 1 1 d .
H1 H 0.2454 0.0700 0.0546 0.056 Uiso 1 1 calc R
C2 C 0.33476(19) 0.12742(19) 0.02058(12) 0.0580(9) Uani 1 1 d .
H2A H 0.3144 0.1719 0.0032 0.070 Uiso 1 1 calc R
H2B H 0.3515 0.1423 0.0544 0.070 Uiso 1 1 calc R
C3 C 0.39938(19) 0.0927(2) -0.00924(12) 0.0638(10) Uani 1 1 d .
H3A H 0.4473 0.1180 -0.0015 0.077 Uiso 1 1 calc R
H3B H 0.3899 0.0963 -0.0456 0.077 Uiso 1 1 calc R
C4 C 0.40086(16) 0.0107(2) 0.00785(11) 0.0539(9) Uani 1 1 d .
H4A H 0.4130 -0.0230 -0.0204 0.065 Uiso 1 1 calc R
H4B H 0.4382 0.0032 0.0347 0.065 Uiso 1 1 calc R
C5 C 0.30465(17) -0.06891(17) 0.04999(10) 0.0452(8) Uani 1 1 d .
C6 C 0.35533(19) -0.13023(19) 0.05027(11) 0.0546(8) Uani 1 1 d .
H6 H 0.4026 -0.1252 0.0345 0.066 Uiso 1 1 calc R
C7 C 0.33695(19) -0.19719(19) 0.07316(12) 0.0570(9) Uani 1 1 d .
H7 H 0.3716 -0.2375 0.0730 0.068 Uiso 1 1 calc R
C8 C 0.2676(2) -0.20554(18) 0.09647(10) 0.0528(8) Uani 1 1 d .
C9 C 0.21666(19) -0.14586(18) 0.09742(10) 0.0499(8) Uani 1 1 d .
H9 H 0.1698 -0.1516 0.1137 0.060 Uiso 1 1 calc R
C10 C 0.23448(17) -0.07864(17) 0.07469(10) 0.0457(8) Uani 1 1 d .
H10 H 0.1996 -0.0385 0.0755 0.055 Uiso 1 1 calc R

loop_
_atom_site_aniso_label
_atom_site_aniso_U_11
_atom_site_aniso_U_22
_atom_site_aniso_U_33
_atom_site_aniso_U_23
_atom_site_aniso_U_13
_atom_site_aniso_U_12
N1 0.0407(13) 0.0573(15) 0.0405(12) -0.0010(11) 0.0032(10) -0.0015(11)
N2 0.099(3) 0.0508(18) 0.0492(15) -0.0044(13) -0.0212(17) -0.0075(17)
O1 0.099(2) 0.0695(18) 0.0671(15) 0.0153(12) -0.0062(15) -0.0188(16)
O2 0.127(3) 0.0529(16) 0.0778(17) -0.0002(13) -0.0222(17) 0.0092(16)
C1 0.0509(18) 0.0508(18) 0.0379(13) -0.0021(13) 0.0070(13) 0.0001(14)
C2 0.063(2) 0.060(2) 0.0513(16) -0.0065(15) 0.0049(15) -0.0134(17)
C3 0.054(2) 0.080(3) 0.0573(18) -0.0044(17) 0.0094(16) -0.0125(17)
C4 0.0398(16) 0.074(2) 0.0480(16) -0.0036(16) 0.0044(13) -0.0012(15)
C5 0.0467(18) 0.0538(18) 0.0352(14) -0.0027(13) -0.0054(12) -0.0001(14)
C6 0.0485(18) 0.061(2) 0.0548(17) -0.0053(15) -0.0016(14) 0.0092(16)
C7 0.063(2) 0.053(2) 0.0560(17) -0.0049(15) -0.0139(16) 0.0120(16)
C8 0.068(2) 0.0518(19) 0.0388(15) -0.0010(13) -0.0136(15) -0.0033(17)
C9 0.0549(19) 0.057(2) 0.0375(14) 0.0011(14) -0.0036(13) -0.0054(15)
C10 0.0467(18) 0.0502(17) 0.0404(14) -0.0001(13) -0.0025(13) 0.0047(14)

loop_
_atom_type_symbol
_atom_type_description
_atom_type_scat_dispersion_real
_atom_type_scat_dispersion_imag
_atom_type_scat_source
C C 0.0033 0.0016 'International Tables Vol C Tables 4.2.6.8 and 6.1.1.4'
H H 0.0000 0.0000 'International Tables Vol C Tables 4.2.6.8 and 6.1.1.4'
N N 0.0061 0.0033 'International Tables Vol C Tables 4.2.6.8 and 6.1.1.4'
O O 0.0106 0.0060 'International Tables Vol C Tables 4.2.6.8 and 6.1.1.4'

loop_
_geom_angle_atom_site_label_1
_geom_angle_atom_site_label_2
_geom_angle_atom_site_label_3
_geom_angle
_geom_angle_site_symmetry_1
_geom_angle_site_symmetry_3
C5 N1 C4 122.2(3) . .
C5 N1 C1 125.0(2) . .
C4 N1 C1 112.2(2) . .
O1 N2 O2 122.5(3) . .
O1 N2 C8 119.0(3) . .
O2 N2 C8 118.5(4) . .
N1 C1 C2 101.7(2) . .
N1 C1 C1 112.63(18) . 5
C2 C1 C1 111.4(2) . 5
N1 C1 H1 110.3 . .
C2 C1 H1 110.3 . .
C1 C1 H1 110.3 5 .
C3 C2 C1 104.3(3) . .
C3 C2 H2A 110.9 . .
C1 C2 H2A 110.9 . .
C3 C2 H2B 110.9 . .
C1 C2 H2B 110.9 . .
H2A C2 H2B 108.9 . .
C2 C3 C4 104.1(3) . .
C2 C3 H3A 110.9 . .
C4 C3 H3A 110.9 . .
C2 C3 H3B 110.9 . .
C4 C3 H3B 110.9 . .
H3A C3 H3B 109.0 . .
N1 C4 C3 104.3(3) . .
N1 C4 H4A 110.9 . .
C3 C4 H4A 110.9 . .
N1 C4 H4B 110.9 . .
C3 C4 H4B 110.9 . .
H4A C4 H4B 108.9 . .
N1 C5 C6 119.9(3) . .
N1 C5 C10 122.5(3) . .
C6 C5 C10 117.6(3) . .
C7 C6 C5 121.2(3) . .
C7 C6 H6 119.4 . .
C5 C6 H6 119.4 . .
C6 C7 C8 120.1(3) . .
C6 C7 H7 120.0 . .
C8 C7 H7 120.0 . .
C7 C8 C9 120.2(3) . .
C7 C8 N2 120.0(3) . .
C9 C8 N2 119.8(3) . .
C10 C9 C8 120.2(3) . .
C10 C9 H9 119.9 . .
C8 C9 H9 119.9 . .
C9 C10 C5 120.8(3) . .
C9 C10 H10 119.6 . .
C5 C10 H10 119.6 . .

loop_
_geom_bond_atom_site_label_1
_geom_bond_atom_site_label_2
_geom_bond_distance
_geom_bond_site_symmetry_2
N1 C5 1.360(4) .
N1 C4 1.467(4) .
N1 C1 1.477(4) .
N2 O1 1.240(4) .
N2 O2 1.241(4) .
N2 C8 1.434(4) .
C1 C2 1.522(4) .
C1 C1 1.547(6) 5
C1 H1 0.9900 .
C2 C3 1.519(5) .
C2 H2A 0.9800 .
C2 H2B 0.9800 .
C3 C4 1.521(5) .
C3 H3A 0.9800 .
C3 H3B 0.9800 .
C4 H4A 0.9800 .
C4 H4B 0.9800 .
C5 C6 1.407(4) .
C5 C10 1.414(4) .
C6 C7 1.370(5) .
C6 H6 0.9400 .
C7 C8 1.382(5) .
C7 H7 0.9400 .
C8 C9 1.388(5) .
C9 C10 1.370(4) .
C9 H9 0.9400 .
C10 H10 0.9400 .

loop_
_geom_torsion_atom_site_label_1
_geom_torsion_atom_site_label_2
_geom_torsion_atom_site_label_3
_geom_torsion_atom_site_label_4
_geom_torsion
_geom_torsion_site_symmetry_1
_geom_torsion_site_symmetry_4
C5 N1 C1 C2 150.8(3) . .
C4 N1 C1 C2 -20.4(3) . .
C5 N1 C1 C1 -89.9(4) . 5
C4 N1 C1 C1 99.0(3) . 5
N1 C1 C2 C3 34.2(3) . .
C1 C1 C2 C3 -86.0(3) 5 .
C1 C2 C3 C4 -36.2(3) . .
C5 N1 C4 C3 -173.1(2) . .
C1 N1 C4 C3 -1.7(3) . .
C2 C3 C4 N1 23.3(3) . .
C4 N1 C5 C6 -9.8(4) . .
C1 N1 C5 C6 179.9(3) . .
C4 N1 C5 C10 170.2(2) . .
C1 N1 C5 C10 -0.1(4) . .
N1 C5 C6 C7 -179.3(3) . .
C10 C5 C6 C7 0.7(4) . .
C5 C6 C7 C8 0.1(4) . .
C6 C7 C8 C9 -0.9(4) . .
C6 C7 C8 N2 -179.9(3) . .
O1 N2 C8 C7 175.9(3) . .
O2 N2 C8 C7 -4.7(4) . .
O1 N2 C8 C9 -3.1(4) . .
O2 N2 C8 C9 176.3(3) . .
C7 C8 C9 C10 0.9(4) . .
N2 C8 C9 C10 179.9(2) . .
C8 C9 C10 C5 0.0(4) . .
N1 C5 C10 C9 179.2(2) . .
C6 C5 C10 C9 -0.8(4) . .

loop_
_platon_squeeze_void_nr
_platon_squeeze_void_average_x
_platon_squeeze_void_average_y
_platon_squeeze_void_average_z
_platon_squeeze_void_volume
_platon_squeeze_void_count_electrons
_platon_squeeze_void_content
1 0.000 0.250 -0.125 129 19 ' '
2 0.000 0.750 0.125 129 19 ' '
3 0.000 0.250 0.130 44 7 ' '
4 0.000 0.250 0.380 125 18 ' '
5 0.000 0.750 0.380 44 7 ' '
6 0.000 0.750 0.630 125 18 ' '
7 0.000 0.250 0.625 41 5 ' '
8 0.000 0.750 0.875 41 5 ' '
9 0.500 0.250 0.125 129 19 ' '
10 0.500 0.750 0.375 129 19 ' '
11 0.500 0.250 0.625 129 19 ' '
12 0.500 0.750 0.875 129 19 ' '
13 0.500 0.750 0.125 41 5 ' '
14 0.500 0.250 0.375 41 5 ' '
15 0.500 0.750 0.625 41 6 ' '
16 0.500 0.250 0.875 41 5 ' '
